data_4312949
loop_
_publ_author_name
'Miao Du'
'Xian-He Bu'
'Zheng Huang'
'Shen-Tan Chen'
'Ya-Mei Guo'
'Carmen Diaz'
'Joan Ribas'

_publ_contact_author
; Xian-He Bu
  Department of Chemistry, Nankai University, Tianjin 300071,China
;
_publ_contact_author_email buxh@nankai.edu.cn
_publ_section_title
;
 From Metallacyclophanes to 1-D Coordination Polymers: Role of Anions in
 Self-Assembly Processes of Copper(II) and
 2,5-Bis(3-pyridyl)-1,3,4-oxadiazole
;
_journal_name_full 'Inorganic Chemistry'
_journal_page_first 552
_journal_page_last 559
_journal_paper_doi 10.1021/ic025851h
_journal_volume 42
_journal_year 2003
_chemical_formula_sum 'C24 H40 Cu2 N8 O22 S2'
_chemical_formula_weight 983.84
_chemical_name_systematic
; 
 ? 
;
_space_group_IT_number 2
_symmetry_cell_setting triclinic
_symmetry_space_group_name_Hall '-P 1'
_symmetry_space_group_name_H-M 'P -1'
_atom_sites_solution_hydrogens geom
_atom_sites_solution_primary direct
_atom_sites_solution_secondary difmap
_audit_creation_method SHELXL-97
_cell_angle_alpha 109.511(6)
_cell_angle_beta 105.265(6)
_cell_angle_gamma 94.042(6)
_cell_formula_units_Z 1
_cell_length_a 7.078(3)
_cell_length_b 11.565(4)
_cell_length_c 12.561(5)
_cell_measurement_temperature 293(2)
_cell_volume 920.7(6)
_computing_cell_refinement 'Bruker SMART'
_computing_data_collection 'Bruker SMART'
_computing_data_reduction 'Bruker SHELXTL'
_computing_molecular_graphics 'Bruker SHELXTL'
_computing_publication_material 'Bruker SHELXTL'
_computing_structure_refinement 'SHELXL-97 (Sheldrick, 1997)'
_computing_structure_solution 'SHELXS-97 (Sheldrick, 1990)'
_diffrn_ambient_temperature 293(2)
_diffrn_measured_fraction_theta_full 0.992
_diffrn_measured_fraction_theta_max 0.992
_diffrn_measurement_device_type 'CCD area detector'
_diffrn_measurement_method 'phi and omega scans'
_diffrn_radiation_monochromator graphite
_diffrn_radiation_source 'fine-focus sealed tube'
_diffrn_radiation_type MoK\a
_diffrn_radiation_wavelength 0.71073
_diffrn_reflns_av_R_equivalents 0.0250
_diffrn_reflns_av_sigmaI/netI 0.0752
_diffrn_reflns_limit_h_max 8
_diffrn_reflns_limit_h_min -6
_diffrn_reflns_limit_k_max 12
_diffrn_reflns_limit_k_min -13
_diffrn_reflns_limit_l_max 14
_diffrn_reflns_limit_l_min -12
_diffrn_reflns_number 3806
_diffrn_reflns_theta_full 25.03
_diffrn_reflns_theta_max 25.03
_diffrn_reflns_theta_min 2.09
_exptl_absorpt_coefficient_mu 1.368
_exptl_absorpt_correction_T_max 0.8211
_exptl_absorpt_correction_T_min 0.7715
_exptl_absorpt_correction_type multi-scan
_exptl_absorpt_process_details SADABS
_exptl_crystal_colour bluish-green
_exptl_crystal_density_diffrn 1.774
_exptl_crystal_density_method 'not measured'
_exptl_crystal_description block
_exptl_crystal_F_000 506
_exptl_crystal_size_max 0.20
_exptl_crystal_size_mid 0.20
_exptl_crystal_size_min 0.15
_refine_diff_density_max 0.631
_refine_diff_density_min -0.682
_refine_diff_density_rms 0.090
_refine_ls_extinction_method none
_refine_ls_goodness_of_fit_ref 0.987
_refine_ls_hydrogen_treatment mixed
_refine_ls_matrix_type full
_refine_ls_number_parameters 289
_refine_ls_number_reflns 3233
_refine_ls_number_restraints 9
_refine_ls_restrained_S_all 0.985
_refine_ls_R_factor_all 0.0834
_refine_ls_R_factor_gt 0.0454
_refine_ls_shift/su_max 0.004
_refine_ls_shift/su_mean 0.000
_refine_ls_structure_factor_coef Fsqd
_refine_ls_weighting_details 'calc w=1/[\s^2^(Fo^2^)+(0.0600P)^2^+0.0000P] where P=(Fo^2^+2Fc^2^)/3'
_refine_ls_weighting_scheme calc
_refine_ls_wR_factor_gt 0.1060
_refine_ls_wR_factor_ref 0.1194
_reflns_number_gt 2113
_reflns_number_total 3233
_reflns_threshold_expression >2sigma(I)
_cod_data_source_file ic025851h-2_s2_3.cif
_cod_data_source_block 3
_cod_depositor_comments
;
The following automatic conversions were performed:

'_symmetry_cell_setting' value 'Triclinic' changed to 'triclinic'
according to the built-in table from CIF Core dictionary named
'cif_core.dic' version 2.4.1 from
2010-06-29.

'_exptl_absorpt_correction_type' value 'MULTI-SCAN'
changed to 'multi-scan' according to the built-in table from CIF Core
dictionary named 'cif_core.dic' version 2.4.1 from 2010-06-29.

Automatic conversion script
Id: cif_fix_values 1646 2011-03-28 12:23:43Z adriana 
;
_cod_database_code 4312949

loop_
_symmetry_equiv_pos_as_xyz
'x, y, z'
'-x, -y, -z'

loop_
_atom_site_label
_atom_site_type_symbol
_atom_site_fract_x
_atom_site_fract_y
_atom_site_fract_z
_atom_site_U_iso_or_equiv
_atom_site_adp_type
_atom_site_occupancy
_atom_site_symmetry_multiplicity
_atom_site_calc_flag
_atom_site_refinement_flags
_atom_site_disorder_assembly
_atom_site_disorder_group
Cu1 Cu 1.5000 0.5000 0.5000 0.0267(2) Uani 1 2 d S . .
Cu2 Cu 0.5000 0.5000 0.0000 0.0281(2) Uani 1 2 d S . .
N1 N 0.4708(6) 0.6508(4) 0.1316(3) 0.0290(9) Uani 1 1 d . . .
N2 N 0.7815(6) 0.9348(4) 0.5368(4) 0.0401(11) Uani 1 1 d . . .
N3 N 0.9692(6) 0.9442(4) 0.6159(4) 0.0394(11) Uani 1 1 d . . .
N4 N 1.4591(6) 0.6757(4) 0.5778(3) 0.0289(9) Uani 1 1 d . . .
O1 O 0.9340(5) 0.7910(3) 0.4464(3) 0.0305(8) Uani 1 1 d . . .
O2 O 1.2285(5) 0.4291(3) 0.4908(3) 0.0314(8) Uani 1 1 d D . .
O3 O 1.3862(5) 0.5053(4) 0.3061(3) 0.0386(9) Uani 1 1 d D . .
O4 O 0.2297(5) 0.4257(4) -0.0220(3) 0.0381(9) Uani 1 1 d D . .
C1 C 0.3008(7) 0.6950(5) 0.1246(4) 0.0345(12) Uani 1 1 d . . .
H1A H 0.1973 0.6618 0.0537 0.041 Uiso 1 1 calc R . .
C2 C 0.2733(7) 0.7880(5) 0.2187(5) 0.0382(13) Uani 1 1 d . . .
H2A H 0.1524 0.8163 0.2112 0.046 Uiso 1 1 calc R . .
C3 C 0.4242(7) 0.8387(5) 0.3230(5) 0.0371(13) Uani 1 1 d . . .
H3A H 0.4079 0.9015 0.3875 0.045 Uiso 1 1 calc R . .
C4 C 0.6027(7) 0.7943(4) 0.3307(4) 0.0276(11) Uani 1 1 d . . .
C5 C 0.6198(7) 0.7009(4) 0.2337(4) 0.0275(11) Uani 1 1 d . . .
H5A H 0.7393 0.6712 0.2390 0.033 Uiso 1 1 calc R . .
C6 C 0.7674(7) 0.8435(4) 0.4397(4) 0.0297(11) Uani 1 1 d . . .
C7 C 1.0510(7) 0.8582(4) 0.5602(4) 0.0300(11) Uani 1 1 d . . .
C8 C 1.2430(7) 0.8257(4) 0.6014(4) 0.0293(11) Uani 1 1 d . . .
C9 C 1.3829(8) 0.9036(5) 0.7069(4) 0.0375(13) Uani 1 1 d . . .
H9A H 1.3561 0.9791 0.7516 0.045 Uiso 1 1 calc R . .
C10 C 1.5600(8) 0.8675(5) 0.7437(5) 0.0394(13) Uani 1 1 d . . .
H10A H 1.6574 0.9196 0.8124 0.047 Uiso 1 1 calc R . .
C11 C 1.5938(7) 0.7535(5) 0.6787(4) 0.0338(12) Uani 1 1 d . . .
H11A H 1.7143 0.7294 0.7055 0.041 Uiso 1 1 calc R . .
C12 C 1.2891(7) 0.7125(4) 0.5389(4) 0.0271(11) Uani 1 1 d . . .
H12A H 1.1975 0.6608 0.4674 0.032 Uiso 1 1 calc R . .
S1 S 0.14699(18) 0.59316(12) 0.79442(11) 0.0293(3) Uani 1 1 d . . .
O5 O 0.3533(5) 0.5826(3) 0.8442(3) 0.0356(8) Uani 1 1 d . . .
O6 O 0.1149(6) 0.7200(4) 0.8442(4) 0.0599(12) Uani 1 1 d . . .
O7 O 0.0143(5) 0.5101(4) 0.8204(3) 0.0483(10) Uani 1 1 d . . .
O8 O 0.0965(5) 0.5556(4) 0.6645(3) 0.0506(11) Uani 1 1 d . . .
O9 O 0.5120(8) 0.1176(4) -0.0087(4) 0.0817(15) Uani 1 1 d . . .
O10 O 0.0459(11) 0.9729(8) 0.8677(8) 0.176(3) Uani 1 1 d . . .
O11 O 0.1345(6) 0.2168(4) 1.0080(5) 0.0764(14) Uani 1 1 d . . .
H1 H 1.201(6) 0.464(4) 0.5595(18) 0.045(16) Uiso 1 1 d D . .
H2 H 1.128(5) 0.427(5) 0.428(2) 0.06(2) Uiso 1 1 d D . .
H3 H 1.460(5) 0.466(5) 0.262(3) 0.056(19) Uiso 1 1 d D . .
H4 H 1.259(3) 0.500(5) 0.264(3) 0.047(17) Uiso 1 1 d D . .
H5 H 0.139(6) 0.444(4) -0.076(4) 0.058(19) Uiso 1 1 d D . .
H6 H 0.196(7) 0.351(2) -0.019(4) 0.050(18) Uiso 1 1 d D . .

loop_
_atom_site_aniso_label
_atom_site_aniso_U_11
_atom_site_aniso_U_22
_atom_site_aniso_U_33
_atom_site_aniso_U_23
_atom_site_aniso_U_13
_atom_site_aniso_U_12
Cu1 0.0221(5) 0.0273(5) 0.0324(5) 0.0099(4) 0.0112(4) 0.0086(4)
Cu2 0.0257(5) 0.0312(5) 0.0252(5) 0.0056(4) 0.0102(4) 0.0063(4)
N1 0.026(2) 0.033(2) 0.030(2) 0.0099(19) 0.0111(19) 0.0091(18)
N2 0.038(3) 0.037(3) 0.037(3) 0.005(2) 0.008(2) 0.020(2)
N3 0.040(3) 0.038(3) 0.028(2) -0.001(2) 0.004(2) 0.017(2)
N4 0.026(2) 0.030(2) 0.030(2) 0.0099(19) 0.0091(19) 0.0071(18)
O1 0.0290(19) 0.0249(18) 0.0324(19) 0.0044(15) 0.0069(15) 0.0112(15)
O2 0.0252(19) 0.040(2) 0.031(2) 0.0123(18) 0.0110(17) 0.0082(16)
O3 0.031(2) 0.053(2) 0.035(2) 0.0204(19) 0.0106(19) 0.0113(19)
O4 0.027(2) 0.049(3) 0.043(2) 0.0203(19) 0.0127(18) 0.0075(18)
C1 0.031(3) 0.043(3) 0.029(3) 0.014(2) 0.006(2) 0.012(2)
C2 0.028(3) 0.042(3) 0.042(3) 0.011(3) 0.008(3) 0.018(2)
C3 0.041(3) 0.032(3) 0.034(3) 0.004(2) 0.015(3) 0.015(2)
C4 0.030(3) 0.023(3) 0.030(3) 0.009(2) 0.009(2) 0.011(2)
C5 0.028(3) 0.029(3) 0.028(3) 0.011(2) 0.010(2) 0.012(2)
C6 0.033(3) 0.027(3) 0.029(3) 0.007(2) 0.011(2) 0.011(2)
C7 0.034(3) 0.023(3) 0.031(3) 0.007(2) 0.008(2) 0.006(2)
C8 0.036(3) 0.026(3) 0.028(3) 0.010(2) 0.012(2) 0.009(2)
C9 0.045(3) 0.027(3) 0.033(3) 0.005(2) 0.008(3) 0.011(2)
C10 0.040(3) 0.032(3) 0.032(3) 0.002(2) 0.001(3) 0.002(2)
C11 0.027(3) 0.040(3) 0.032(3) 0.014(3) 0.004(2) 0.008(2)
C12 0.029(3) 0.027(3) 0.022(3) 0.006(2) 0.006(2) 0.005(2)
S1 0.0270(7) 0.0379(7) 0.0244(7) 0.0110(6) 0.0093(5) 0.0111(5)
O5 0.0244(19) 0.046(2) 0.035(2) 0.0167(17) 0.0035(16) 0.0088(16)
O6 0.070(3) 0.043(2) 0.067(3) 0.016(2) 0.022(2) 0.027(2)
O7 0.025(2) 0.073(3) 0.059(3) 0.042(2) 0.0115(18) 0.0045(19)
O8 0.036(2) 0.090(3) 0.027(2) 0.021(2) 0.0101(17) 0.022(2)
O9 0.124(4) 0.047(3) 0.062(3) 0.016(2) 0.016(3) 0.005(3)
O10 0.154(7) 0.154(7) 0.175(8) 0.021(6) 0.027(6) 0.028(6)
O11 0.065(3) 0.063(3) 0.108(4) 0.045(3) 0.020(3) 0.010(2)

loop_
_atom_type_symbol
_atom_type_description
_atom_type_scat_dispersion_real
_atom_type_scat_dispersion_imag
_atom_type_scat_source
C C 0.0033 0.0016 'International Tables Vol C Tables 4.2.6.8 and 6.1.1.4'
H H 0.0000 0.0000 'International Tables Vol C Tables 4.2.6.8 and 6.1.1.4'
N N 0.0061 0.0033 'International Tables Vol C Tables 4.2.6.8 and 6.1.1.4'
O O 0.0106 0.0060 'International Tables Vol C Tables 4.2.6.8 and 6.1.1.4'
S S 0.1246 0.1234 'International Tables Vol C Tables 4.2.6.8 and 6.1.1.4'
Cu Cu 0.3201 1.2651 'International Tables Vol C Tables 4.2.6.8 and 6.1.1.4'

loop_
_geom_angle_atom_site_label_1
_geom_angle_atom_site_label_2
_geom_angle_atom_site_label_3
_geom_angle
_geom_angle_site_symmetry_1
_geom_angle_site_symmetry_3
_geom_angle_publ_flag
O2 Cu1 O2 180.0 . 2_866 ?
O2 Cu1 N4 88.11(15) . 2_866 ?
O2 Cu1 N4 91.89(14) 2_866 2_866 ?
O2 Cu1 N4 91.89(14) . . ?
O2 Cu1 N4 88.11(15) 2_866 . ?
N4 Cu1 N4 180.000(1) 2_866 . ?
O2 Cu1 O3 87.82(14) . 2_866 ?
O2 Cu1 O3 92.18(14) 2_866 2_866 ?
N4 Cu1 O3 92.99(14) 2_866 2_866 ?
N4 Cu1 O3 87.01(14) . 2_866 ?
O2 Cu1 O3 92.18(14) . . ?
O2 Cu1 O3 87.82(13) 2_866 . ?
N4 Cu1 O3 87.01(14) 2_866 . ?
N4 Cu1 O3 92.99(14) . . ?
O3 Cu1 O3 180.000(1) 2_866 . ?
O4 Cu2 O4 180.0(2) . 2_665 ?
O4 Cu2 N1 88.33(15) . . ?
O4 Cu2 N1 91.67(15) 2_665 . ?
O4 Cu2 N1 91.67(15) . 2_665 ?
O4 Cu2 N1 88.33(15) 2_665 2_665 ?
N1 Cu2 N1 180.0 . 2_665 ?
O5 Cu2 N1 92.95(15) 1_554 . ?
O5 Cu2 N1 87.12(15) 1_554 2_665 ?
O5 Cu2 O4 87.14(15) 1_554 . ?
O5 Cu2 O4 92.90(15) 1_554 2_665 ?
C1 N1 C5 118.3(4) . . ?
C1 N1 Cu2 122.1(3) . . ?
C5 N1 Cu2 119.4(3) . . ?
C6 N2 N3 106.4(4) . . ?
C7 N3 N2 106.2(4) . . ?
C12 N4 C11 118.2(4) . . ?
C12 N4 Cu1 121.0(3) . . ?
C11 N4 Cu1 120.3(3) . . ?
C6 O1 C7 102.5(3) . . ?
Cu1 O2 H1 112(3) . . ?
Cu1 O2 H2 116(3) . . ?
H1 O2 H2 111.9(17) . . ?
Cu1 O3 H3 110(3) . . ?
Cu1 O3 H4 127(3) . . ?
H3 O3 H4 113.5(17) . . ?
Cu2 O4 H5 112(3) . . ?
Cu2 O4 H6 125(3) . . ?
H5 O4 H6 113.5(18) . . ?
N1 C1 C2 122.2(5) . . ?
N1 C1 H1A 118.9 . . ?
C2 C1 H1A 118.9 . . ?
C3 C2 C1 119.7(4) . . ?
C3 C2 H2A 120.2 . . ?
C1 C2 H2A 120.2 . . ?
C2 C3 C4 118.5(4) . . ?
C2 C3 H3A 120.7 . . ?
C4 C3 H3A 120.7 . . ?
C5 C4 C3 118.8(4) . . ?
C5 C4 C6 120.2(4) . . ?
C3 C4 C6 121.0(4) . . ?
N1 C5 C4 122.5(4) . . ?
N1 C5 H5A 118.7 . . ?
C4 C5 H5A 118.7 . . ?
N2 C6 O1 112.3(4) . . ?
N2 C6 C4 128.6(4) . . ?
O1 C6 C4 119.1(4) . . ?
N3 C7 O1 112.6(4) . . ?
N3 C7 C8 128.9(4) . . ?
O1 C7 C8 118.4(4) . . ?
C9 C8 C12 118.3(4) . . ?
C9 C8 C7 121.0(4) . . ?
C12 C8 C7 120.6(4) . . ?
C10 C9 C8 118.8(5) . . ?
C10 C9 H9A 120.6 . . ?
C8 C9 H9A 120.6 . . ?
C9 C10 C11 119.7(5) . . ?
C9 C10 H10A 120.2 . . ?
C11 C10 H10A 120.2 . . ?
N4 C11 C10 122.5(5) . . ?
N4 C11 H11A 118.8 . . ?
C10 C11 H11A 118.8 . . ?
N4 C12 C8 122.5(4) . . ?
N4 C12 H12A 118.8 . . ?
C8 C12 H12A 118.8 . . ?
O6 S1 O5 110.9(2) . . ?
O6 S1 O7 109.1(2) . . ?
O5 S1 O7 109.5(2) . . ?
O6 S1 O8 108.9(2) . . ?
O5 S1 O8 110.0(2) . . ?
O7 S1 O8 108.4(2) . . ?

loop_
_geom_bond_atom_site_label_1
_geom_bond_atom_site_label_2
_geom_bond_distance
_geom_bond_site_symmetry_2
_geom_bond_publ_flag
Cu1 O2 1.994(3) . ?
Cu1 O2 1.994(3) 2_866 ?
Cu1 N4 2.018(4) 2_866 ?
Cu1 N4 2.018(4) . ?
Cu1 O3 2.379(4) 2_866 ?
Cu1 O3 2.379(4) . ?
Cu2 O4 1.951(3) . ?
Cu2 O4 1.951(3) 2_665 ?
Cu2 N1 2.030(4) . ?
Cu2 N1 2.030(4) 2_665 ?
Cu2 O5 2.478(3) 1_554 ?
N1 C1 1.333(6) . ?
N1 C5 1.341(6) . ?
N2 C6 1.294(6) . ?
N2 N3 1.406(5) . ?
N3 C7 1.282(6) . ?
N4 C12 1.330(6) . ?
N4 C11 1.344(6) . ?
O1 C6 1.360(5) . ?
O1 C7 1.370(5) . ?
O2 H1 0.900(10) . ?
O2 H2 0.903(10) . ?
O3 H3 0.896(10) . ?
O3 H4 0.898(10) . ?
O4 H5 0.895(10) . ?
O4 H6 0.900(10) . ?
C1 C2 1.376(7) . ?
C1 H1A 0.9300 . ?
C2 C3 1.366(7) . ?
C2 H2A 0.9300 . ?
C3 C4 1.389(6) . ?
C3 H3A 0.9300 . ?
C4 C5 1.372(6) . ?
C4 C6 1.450(6) . ?
C5 H5A 0.9300 . ?
C7 C8 1.445(6) . ?
C8 C9 1.391(6) . ?
C8 C12 1.395(6) . ?
C9 C10 1.363(7) . ?
C9 H9A 0.9300 . ?
C10 C11 1.374(7) . ?
C10 H10A 0.9300 . ?
C11 H11A 0.9300 . ?
C12 H12A 0.9300 . ?
S1 O6 1.450(4) . ?
S1 O5 1.460(3) . ?
S1 O7 1.468(4) . ?
S1 O8 1.476(4) . ?

loop_
_geom_torsion_atom_site_label_1
_geom_torsion_atom_site_label_2
_geom_torsion_atom_site_label_3
_geom_torsion_atom_site_label_4
_geom_torsion
_geom_torsion_site_symmetry_1
_geom_torsion_site_symmetry_2
_geom_torsion_site_symmetry_3
_geom_torsion_site_symmetry_4
_geom_torsion_publ_flag
O4 Cu2 N1 C1 -38.1(4) . . . . ?
O4 Cu2 N1 C1 141.9(4) 2_665 . . . ?
N1 Cu2 N1 C1 85(100) 2_665 . . . ?
O4 Cu2 N1 C5 135.4(4) . . . . ?
O4 Cu2 N1 C5 -44.6(4) 2_665 . . . ?
N1 Cu2 N1 C5 -101(100) 2_665 . . . ?
C6 N2 N3 C7 -0.3(6) . . . . ?
O2 Cu1 N4 C12 -43.3(4) . . . . ?
O2 Cu1 N4 C12 136.7(4) 2_866 . . . ?
N4 Cu1 N4 C12 107(100) 2_866 . . . ?
O3 Cu1 N4 C12 -131.1(4) 2_866 . . . ?
O3 Cu1 N4 C12 48.9(4) . . . . ?
O2 Cu1 N4 C11 128.6(4) . . . . ?
O2 Cu1 N4 C11 -51.4(4) 2_866 . . . ?
N4 Cu1 N4 C11 -81(100) 2_866 . . . ?
O3 Cu1 N4 C11 40.9(4) 2_866 . . . ?
O3 Cu1 N4 C11 -139.1(4) . . . . ?
C5 N1 C1 C2 -1.0(8) . . . . ?
Cu2 N1 C1 C2 172.5(4) . . . . ?
N1 C1 C2 C3 0.6(8) . . . . ?
C1 C2 C3 C4 0.2(8) . . . . ?
C2 C3 C4 C5 -0.5(7) . . . . ?
C2 C3 C4 C6 -179.3(5) . . . . ?
C1 N1 C5 C4 0.7(7) . . . . ?
Cu2 N1 C5 C4 -173.0(4) . . . . ?
C3 C4 C5 N1 0.0(7) . . . . ?
C6 C4 C5 N1 178.8(4) . . . . ?
N3 N2 C6 O1 -0.9(6) . . . . ?
N3 N2 C6 C4 179.3(5) . . . . ?
C7 O1 C6 N2 1.6(5) . . . . ?
C7 O1 C6 C4 -178.5(4) . . . . ?
C5 C4 C6 N2 176.1(5) . . . . ?
C3 C4 C6 N2 -5.1(8) . . . . ?
C5 C4 C6 O1 -3.7(7) . . . . ?
C3 C4 C6 O1 175.0(4) . . . . ?
N2 N3 C7 O1 1.4(6) . . . . ?
N2 N3 C7 C8 -178.9(5) . . . . ?
C6 O1 C7 N3 -1.8(6) . . . . ?
C6 O1 C7 C8 178.4(4) . . . . ?
N3 C7 C8 C9 -11.8(8) . . . . ?
O1 C7 C8 C9 167.9(5) . . . . ?
N3 C7 C8 C12 165.2(5) . . . . ?
O1 C7 C8 C12 -15.0(7) . . . . ?
C12 C8 C9 C10 1.2(8) . . . . ?
C7 C8 C9 C10 178.3(5) . . . . ?
C8 C9 C10 C11 -2.4(8) . . . . ?
C12 N4 C11 C10 1.4(7) . . . . ?
Cu1 N4 C11 C10 -170.7(4) . . . . ?
C9 C10 C11 N4 1.1(8) . . . . ?
C11 N4 C12 C8 -2.7(7) . . . . ?
Cu1 N4 C12 C8 169.4(4) . . . . ?
C9 C8 C12 N4 1.5(7) . . . . ?
C7 C8 C12 N4 -175.7(4) . . . . ?
